data_4343207
loop_
_publ_author_name
'Hirai, Yuichi'
'Nakanishi, Takayuki'
'Kitagawa, Yuichi'
'Fushimi, Koji'
'Seki, Tomohiro'
'Ito, Hajime'
'Fueno, Hiroyuki'
'Tanaka, Kazuyoshi'
'Satoh, Toshifumi'
'Hasegawa, Yasuchika'

_publ_section_title
;
 Luminescent Coordination Glass: Remarkable Morphological Strategy for
 Assembled Eu(III) Complexes.
;
_journal_issue 9
_journal_name_full 'Inorganic chemistry'
_journal_page_first 4364
_journal_page_last 4370
_journal_paper_doi 10.1021/acs.inorgchem.5b00145
_journal_volume 54
_journal_year 2015
_chemical_formula_moiety 'C49 H27 Eu F18 O8 P2'
_chemical_formula_sum 'C49 H27 Eu F18 O8 P2'
_chemical_formula_weight 1299.63
_space_group_crystal_system monoclinic
_space_group_IT_number 14
_space_group_name_Hall '-P 2ybc'
_space_group_name_H-M_alt 'P 1 21/c 1'
_symmetry_space_group_name_Hall '-P 2ybc'
_symmetry_space_group_name_H-M 'P 1 21/c 1'
_atom_sites_solution_hydrogens geom
_atom_sites_solution_primary direct
_atom_sites_solution_secondary difmap
_cell_angle_alpha 90.0000
_cell_angle_beta 91.6148(10)
_cell_angle_gamma 90.0000
_cell_formula_units_Z 4
_cell_length_a 23.1941(10)
_cell_length_b 13.4114(5)
_cell_length_c 16.7226(6)
_cell_measurement_reflns_used 28709
_cell_measurement_temperature 123
_cell_measurement_theta_max 27.49
_cell_measurement_theta_min 3.02
_cell_volume 5199.8(4)
_computing_cell_refinement 'RAPID AUTO'
_computing_data_collection 'RAPID AUTO (Rigaku, ????)'
_computing_data_reduction 'RAPID AUTO'
_computing_molecular_graphics 'CrystalStructure 4.1'
_computing_publication_material 'CrystalStructure 4.1 (Rigaku, 2014)'
_computing_structure_refinement 'SHELXL97 (Sheldrick, 2008)'
_computing_structure_solution 'SHELXS97 (Sheldrick, 2008)'
_diffrn_ambient_temperature 123
_diffrn_detector_area_resol_mean 10.000
_diffrn_measured_fraction_theta_full 0.998
_diffrn_measured_fraction_theta_max 0.995
_diffrn_measurement_device_type 'Rigaku R-AXIS RAPID'
_diffrn_measurement_method \w
_diffrn_radiation_type 'Mo K\a'
_diffrn_radiation_wavelength 0.71075
_diffrn_reflns_av_R_equivalents 0.0484
_diffrn_reflns_laue_measured_fraction_full 0.998
_diffrn_reflns_laue_measured_fraction_max 0.995
_diffrn_reflns_limit_h_max 30
_diffrn_reflns_limit_h_min -30
_diffrn_reflns_limit_k_max 17
_diffrn_reflns_limit_k_min -17
_diffrn_reflns_limit_l_max 21
_diffrn_reflns_limit_l_min -21
_diffrn_reflns_number 49124
_diffrn_reflns_point_group_measured_fraction_full 0.998
_diffrn_reflns_point_group_measured_fraction_max 0.995
_diffrn_reflns_theta_full 25.242
_diffrn_reflns_theta_max 27.484
_diffrn_reflns_theta_min 3.023
_diffrn_standards_number 0
_exptl_absorpt_coefficient_mu 1.381
_exptl_absorpt_correction_type none
_exptl_crystal_colour yellow
_exptl_crystal_density_diffrn 1.660
_exptl_crystal_density_method 'not measured'
_exptl_crystal_description block
_exptl_crystal_F_000 2560.00
_exptl_crystal_size_max 0.400
_exptl_crystal_size_mid 0.139
_exptl_crystal_size_min 0.094
_refine_diff_density_max 1.79
_refine_diff_density_min -0.98
_refine_ls_extinction_method none
_refine_ls_goodness_of_fit_ref 2.865
_refine_ls_hydrogen_treatment constr
_refine_ls_number_parameters 715
_refine_ls_number_reflns 11871
_refine_ls_number_restraints 0
_refine_ls_R_factor_all 0.0484
_refine_ls_R_factor_gt 0.0420
_refine_ls_shift/su_max 0.001
_refine_ls_structure_factor_coef Fsqd
_refine_ls_weighting_details 'w = 1/[\s^2^(Fo^2^)+(0.0000P)^2^+0.0000P] where P=(Fo^2^+2Fc^2^)/3'
_refine_ls_weighting_scheme calc
_refine_ls_wR_factor_gt 0.0989
_refine_ls_wR_factor_ref 0.0998
_reflns_number_gt 10422
_reflns_number_total 11871
_reflns_threshold_expression F^2^>2.0\s(F^2^)
_cod_data_source_file ic5b00145_si_003.cif
_cod_data_source_block hirai-1
_cod_database_code 4343207

loop_
_symmetry_equiv_pos_site_id
_space_group_symop_operation_xyz
1 +X,+Y,+Z
2 -X,1/2+Y,1/2-Z
3 -X,-Y,-Z
4 +X,1/2-Y,1/2+Z

loop_
_atom_site_label
_atom_site_type_symbol
_atom_site_fract_x
_atom_site_fract_y
_atom_site_fract_z
_atom_site_U_iso_or_equiv
_atom_site_adp_type
_atom_site_occupancy
_atom_site_site_symmetry_multiplicity
_atom_site_calc_flag
_atom_site_refinement_flags
Eu1 Eu 0.25055(2) 0.51636(2) 0.25765(2) 0.02356(6) Uani 1 4 d .
P2 P 0.10527(3) 0.45042(7) 0.31341(5) 0.02513(18) Uani 1 4 d .
P5 P 0.37721(3) 0.67923(6) 0.23285(5) 0.02497(19) Uani 1 4 d .
F34 F 0.17756(13) 0.8709(2) 0.28266(19) 0.0757(9) Uani 1 4 d .
F35 F 0.12176(15) 0.8777(2) 0.17995(17) 0.0953(12) Uani 1 4 d .
F36 F 0.09924(13) 0.7924(2) 0.2810(2) 0.0957(12) Uani 1 4 d .
F37 F 0.17553(14) 0.6996(2) -0.04146(15) 0.0802(9) Uani 1 4 d .
F38 F 0.25265(11) 0.6127(3) -0.03205(15) 0.0772(9) Uani 1 4 d .
F39 F 0.17069(13) 0.5443(2) -0.02919(16) 0.0754(9) Uani 1 4 d .
F63 F 0.42653(12) 0.3744(2) 0.1204(2) 0.0987(13) Uani 1 4 d .
F64 F 0.42911(13) 0.3300(4) 0.2424(2) 0.1261(17) Uani 1 4 d .
F65 F 0.41162(11) 0.2251(2) 0.1520(2) 0.0818(10) Uani 1 4 d .
F66 F 0.21301(18) 0.1487(4) 0.0946(3) 0.191(3) Uani 1 4 d .
F67 F 0.1833(3) 0.1525(4) 0.2060(3) 0.176(3) Uani 1 4 d .
F68 F 0.14662(18) 0.2355(3) 0.1265(4) 0.173(3) Uani 1 4 d .
F69 F 0.3617(2) 0.2300(3) 0.3721(3) 0.154(2) Uani 1 4 d .
F70 F 0.28408(18) 0.1982(3) 0.4232(5) 0.269(5) Uani 1 4 d .
F71 F 0.35667(18) 0.2465(3) 0.4879(2) 0.1156(14) Uani 1 4 d .
F72 F 0.3521(2) 0.5859(5) 0.5668(3) 0.194(3) Uani 1 4 d .
F73 F 0.2696(2) 0.6234(6) 0.5564(4) 0.226(4) Uani 1 4 d .
F74 F 0.3272(4) 0.6915(4) 0.4940(3) 0.266(5) Uani 1 4 d .
O4 O 0.31646(9) 0.64222(17) 0.23225(15) 0.0305(5) Uani 1 4 d .
O6 O 0.27911(10) 0.57239(18) 0.38813(14) 0.0340(6) Uani 1 4 d .
O7 O 0.32982(10) 0.43403(18) 0.19880(16) 0.0360(6) Uani 1 4 d .
O8 O 0.28107(11) 0.37616(19) 0.33883(16) 0.0391(6) Uani 1 4 d .
O9 O 0.21378(10) 0.36700(18) 0.19356(14) 0.0333(6) Uani 1 4 d .
O10 O 0.16636(10) 0.48253(17) 0.32562(15) 0.0301(5) Uani 1 4 d .
O11 O 0.22462(10) 0.55821(19) 0.12199(14) 0.0340(6) Uani 1 4 d .
O12 O 0.19248(10) 0.66750(17) 0.25604(15) 0.0328(6) Uani 1 4 d .
C13 C 0.33751(15) 0.3448(3) 0.1798(2) 0.0345(8) Uani 1 4 d .
C14 C 0.29662(16) 0.2714(3) 0.1656(2) 0.0395(9) Uani 1 4 d .
C15 C 0.23792(16) 0.2900(3) 0.1712(2) 0.0370(9) Uani 1 4 d .
C16 C 0.40182(19) 0.3182(4) 0.1737(3) 0.0549(12) Uani 1 4 d .
C17 C 0.1974(2) 0.2056(4) 0.1460(4) 0.0659(16) Uani 1 4 d .
C18 C 0.46238(18) 0.6108(3) -0.0026(3) 0.0462(11) Uani 1 4 d .
C19 C 0.49725(16) 0.6321(3) 0.0619(3) 0.0419(10) Uani 1 4 d .
C20 C 0.47294(14) 0.6529(3) 0.1364(2) 0.0353(9) Uani 1 4 d .
C21 C 0.41258(14) 0.6504(2) 0.1418(2) 0.0267(7) Uani 1 4 d .
C22 C 0.37827(16) 0.6273(3) 0.0758(2) 0.0394(9) Uani 1 4 d .
C23 C 0.40314(18) 0.6072(3) 0.0024(2) 0.0465(10) Uani 1 4 d .
C24 C 0.20123(14) 0.6310(3) 0.0865(2) 0.0325(8) Uani 1 4 d .
C25 C 0.17582(15) 0.7137(3) 0.1212(2) 0.0345(8) Uani 1 4 d .
C26 C 0.17376(14) 0.7252(3) 0.2038(2) 0.0323(8) Uani 1 4 d .
C27 C 0.20081(17) 0.6229(3) -0.0050(2) 0.0418(9) Uani 1 4 d .
C28 C 0.14271(18) 0.8172(3) 0.2363(3) 0.0471(10) Uani 1 4 d .
C29 C 0.30433(17) 0.3641(3) 0.4057(2) 0.0425(10) Uani 1 4 d .
C30 C 0.31594(18) 0.4371(3) 0.4636(2) 0.0495(11) Uani 1 4 d .
C31 C 0.30099(17) 0.5344(3) 0.4501(2) 0.0419(10) Uani 1 4 d .
C32 C 0.41944(15) 0.6264(3) 0.3095(2) 0.0336(8) Uani 1 4 d .
C33 C 0.44434(15) 0.5891(3) 0.3654(2) 0.0336(8) Uani 1 4 d .
C40 C 0.08388(16) 0.5948(3) 0.4249(2) 0.0387(9) Uani 1 4 d .
C41 C 0.04799(18) 0.6523(3) 0.4712(3) 0.0481(10) Uani 1 4 d .
C42 C -0.01137(18) 0.6422(3) 0.4661(3) 0.0460(11) Uani 1 4 d .
C43 C 0.05897(14) 0.5255(2) 0.3733(2) 0.0272(7) Uani 1 4 d .
C44 C -0.00088(15) 0.5143(3) 0.3672(3) 0.0392(9) Uani 1 4 d .
C45 C -0.03585(16) 0.5734(3) 0.4139(3) 0.0456(11) Uani 1 4 d .
C46 C 0.13384(19) 0.1773(3) 0.4070(3) 0.0601(13) Uani 1 4 d .
C47 C 0.13666(16) 0.2791(3) 0.3890(3) 0.0449(10) Uani 1 4 d .
C48 C 0.09697(14) 0.3204(3) 0.3348(2) 0.0290(8) Uani 1 4 d .
C49 C 0.09153(19) 0.1201(3) 0.3706(3) 0.0597(13) Uani 1 4 d .
C50 C 0.05415(18) 0.2630(3) 0.2997(3) 0.0447(10) Uani 1 4 d .
C51 C 0.0515(2) 0.1612(3) 0.3174(3) 0.0576(13) Uani 1 4 d .
C52 C 0.3764(2) 1.0149(3) 0.2743(3) 0.0585(13) Uani 1 4 d .
C53 C 0.4258(2) 0.9698(3) 0.2502(4) 0.0750(19) Uani 1 4 d .
C54 C 0.42674(19) 0.8678(3) 0.2377(3) 0.0584(14) Uani 1 4 d .
C55 C 0.37837(14) 0.8113(2) 0.2497(2) 0.0276(7) Uani 1 4 d .
C56 C 0.32877(17) 0.8572(3) 0.2754(3) 0.0443(10) Uani 1 4 d .
C57 C 0.3281(2) 0.9592(3) 0.2880(3) 0.0558(12) Uani 1 4 d .
C58 C 0.05702(15) 0.4746(3) 0.1503(2) 0.0325(8) Uani 1 4 d .
C59 C 0.07820(15) 0.4640(3) 0.2154(2) 0.0326(8) Uani 1 4 d .
C60 C 0.02899(16) 0.4865(3) 0.0731(2) 0.0321(8) Uani 1 4 d .
C61 C 0.03784(15) 0.5734(3) 0.0283(2) 0.0363(8) Uani 1 4 d .
C62 C -0.00900(16) 0.4143(3) 0.0440(2) 0.0355(8) Uani 1 4 d .
C75 C 0.3116(3) 0.6059(5) 0.5192(4) 0.0851(19) Uani 1 4 d .
C76 C 0.3205(3) 0.2538(4) 0.4226(3) 0.0784(19) Uani 1 4 d .
C77 C 0.47660(17) 0.4402(3) 0.4401(2) 0.0415(9) Uani 1 4 d .
C78 C 0.47328(15) 0.5442(3) 0.4331(2) 0.0324(8) Uani 1 4 d .
C79 C 0.49653(17) 0.6032(3) 0.4939(2) 0.0438(10) Uani 1 4 d .
H14 H 0.30902 0.2063 0.15162 0.0474 Uiso 1 4 calc R
H18 H 0.47934 0.59808 -0.05262 0.0554 Uiso 1 4 calc R
H19 H 0.53895 0.62369 0.05419 0.0580 Uiso 1 4 calc R
H20 H 0.49549 0.66465 0.17926 0.0277 Uiso 1 4 calc R
H22 H 0.33754 0.62508 0.08024 0.0473 Uiso 1 4 calc R
H23 H 0.37966 0.59125 -0.0433 0.0558 Uiso 1 4 calc R
H25 H 0.15939 0.76387 0.08755 0.0414 Uiso 1 4 calc R
H30 H 0.33445 0.41884 0.51281 0.0593 Uiso 1 4 calc R
H40 H 0.12283 0.60163 0.42843 0.0483 Uiso 1 4 calc R
H41 H 0.06456 0.69977 0.50727 0.0577 Uiso 1 4 calc R
H42 H -0.03361 0.6822 0.50132 0.0437 Uiso 1 4 calc R
H44 H -0.01752 0.46661 0.33139 0.0471 Uiso 1 4 calc R
H45 H -0.07659 0.5665 0.40986 0.0548 Uiso 1 4 calc R
H46 H 0.16081 0.14814 0.44389 0.0722 Uiso 1 4 calc R
H47 H 0.16556 0.31979 0.41382 0.0539 Uiso 1 4 calc R
H49 H 0.08976 0.05082 0.38218 0.0716 Uiso 1 4 calc R
H50 H 0.02726 0.28842 0.26103 0.0374 Uiso 1 4 calc R
H51 H 0.02002 0.11813 0.28795 0.0413 Uiso 1 4 calc R
H52 H 0.37547 1.08514 0.28146 0.0702 Uiso 1 4 calc R
H53 H 0.4595 1.00841 0.24208 0.0900 Uiso 1 4 calc R
H54 H 0.46108 0.83662 0.22075 0.0700 Uiso 1 4 calc R
H56 H 0.29517 0.81872 0.28425 0.0532 Uiso 1 4 calc R
H57 H 0.29414 0.99062 0.30627 0.0670 Uiso 1 4 calc R
H61 H 0.06361 0.6234 0.04785 0.0435 Uiso 1 4 calc R
H62 H -0.01515 0.35559 0.07439 0.0426 Uiso 1 4 calc R
H77 H 0.46025 0.39926 0.39903 0.0497 Uiso 1 4 calc R
H79 H 0.494 0.67375 0.49008 0.0526 Uiso 1 4 calc R

loop_
_atom_site_aniso_label
_atom_site_aniso_U_11
_atom_site_aniso_U_22
_atom_site_aniso_U_33
_atom_site_aniso_U_12
_atom_site_aniso_U_13
_atom_site_aniso_U_23
Eu1 0.01898(9) 0.02447(10) 0.02724(10) -0.00071(6) 0.00074(7) 0.00348(7)
P2 0.0222(4) 0.0300(5) 0.0231(4) -0.0020(4) 0.0004(3) 0.0040(4)
P5 0.0227(4) 0.0250(4) 0.0271(5) -0.0007(3) -0.0016(4) 0.0047(4)
F34 0.084(2) 0.0557(17) 0.087(2) 0.0241(15) -0.0159(17) -0.0252(16)
F35 0.149(3) 0.077(2) 0.0585(18) 0.077(2) -0.0169(19) 0.0037(16)
F36 0.070(2) 0.080(2) 0.140(3) 0.0269(17) 0.052(2) 0.004(2)
F37 0.129(3) 0.078(2) 0.0324(14) 0.0357(19) -0.0191(16) 0.0049(14)
F38 0.0503(15) 0.147(3) 0.0349(14) 0.0006(17) 0.0052(12) 0.0055(17)
F39 0.097(2) 0.083(2) 0.0457(16) -0.0297(18) -0.0106(15) -0.0205(16)
F63 0.0564(18) 0.082(2) 0.161(4) 0.0164(15) 0.065(2) 0.032(2)
F64 0.0514(18) 0.228(5) 0.097(3) 0.056(2) -0.0237(18) -0.061(3)
F65 0.0581(17) 0.0602(18) 0.128(3) 0.0292(14) 0.0208(18) -0.0050(19)
F66 0.139(4) 0.192(4) 0.247(6) -0.106(3) 0.104(4) -0.189(5)
F67 0.253(6) 0.154(4) 0.121(4) -0.160(5) 0.001(4) 0.015(3)
F68 0.095(3) 0.102(3) 0.318(8) -0.033(3) -0.062(4) -0.077(4)
F69 0.256(5) 0.104(3) 0.101(3) 0.122(3) 0.007(3) -0.010(2)
F70 0.089(3) 0.049(2) 0.661(15) -0.021(2) -0.110(5) 0.140(5)
F71 0.168(4) 0.100(3) 0.078(2) 0.069(3) -0.022(2) 0.025(2)
F72 0.208(5) 0.235(6) 0.131(4) 0.111(5) -0.119(4) -0.130(4)
F73 0.153(4) 0.331(9) 0.195(6) 0.062(5) 0.013(4) -0.216(6)
F74 0.573(15) 0.102(4) 0.116(4) -0.098(6) -0.116(7) -0.033(3)
O4 0.0259(12) 0.0290(13) 0.0368(14) -0.0030(10) 0.0038(10) 0.0036(11)
O6 0.0335(13) 0.0363(15) 0.0319(14) -0.0035(11) -0.0021(11) -0.0009(12)
O7 0.0290(13) 0.0323(14) 0.0472(16) 0.0002(11) 0.0099(11) -0.0001(13)
O8 0.0469(15) 0.0353(14) 0.0348(15) 0.0076(12) -0.0039(12) 0.0042(12)
O9 0.0308(13) 0.0340(14) 0.0350(14) -0.0051(11) 0.0001(11) -0.0015(12)
O10 0.0240(12) 0.0367(14) 0.0298(13) -0.0034(10) 0.0031(10) 0.0001(11)
O11 0.0366(13) 0.0337(14) 0.0316(13) 0.0008(11) -0.0025(11) 0.0043(12)
O12 0.0309(12) 0.0341(14) 0.0336(14) 0.0064(11) 0.0029(11) 0.0070(11)
C13 0.0338(19) 0.039(2) 0.0313(19) 0.0081(16) 0.0094(16) 0.0007(17)
C14 0.048(2) 0.032(2) 0.039(2) 0.0035(17) 0.0130(18) -0.0046(18)
C15 0.044(2) 0.033(2) 0.034(2) -0.0077(17) 0.0051(17) -0.0041(17)
C16 0.045(2) 0.055(3) 0.066(3) 0.014(2) 0.012(2) -0.009(3)
C17 0.053(3) 0.052(3) 0.093(4) -0.018(2) 0.023(3) -0.034(3)
C18 0.057(3) 0.035(2) 0.048(3) 0.0075(19) 0.024(2) 0.001(2)
C19 0.039(2) 0.031(2) 0.056(3) 0.0006(17) 0.014(2) -0.001(2)
C20 0.0303(18) 0.0258(18) 0.050(2) 0.0035(14) 0.0098(17) 0.0047(18)
C21 0.0283(17) 0.0216(17) 0.0303(18) 0.0003(13) 0.0003(14) 0.0060(15)
C22 0.0318(19) 0.043(2) 0.043(2) 0.0018(17) 0.0002(17) 0.0021(19)
C23 0.052(2) 0.054(3) 0.033(2) 0.003(2) -0.0026(19) -0.004(2)
C24 0.0284(18) 0.037(2) 0.0314(19) -0.0063(15) -0.0069(15) 0.0033(17)
C25 0.0352(19) 0.034(2) 0.034(2) 0.0006(16) -0.0058(16) 0.0072(17)
C26 0.0258(17) 0.0319(19) 0.039(2) 0.0032(14) -0.0012(15) 0.0061(17)
C27 0.040(2) 0.045(2) 0.040(2) -0.0060(18) -0.0113(18) 0.0021(19)
C28 0.047(2) 0.048(3) 0.046(3) 0.016(2) -0.002(2) 0.008(2)
C29 0.046(2) 0.047(2) 0.035(2) 0.0214(19) 0.0106(19) 0.0127(19)
C30 0.064(3) 0.060(3) 0.024(2) 0.022(2) -0.0047(19) 0.000(2)
C31 0.040(2) 0.055(3) 0.030(2) 0.0049(19) 0.0004(17) -0.0064(19)
C32 0.0346(19) 0.032(2) 0.035(2) 0.0031(15) 0.0004(16) 0.0068(17)
C33 0.036(2) 0.0306(19) 0.034(2) 0.0060(15) -0.0024(16) 0.0029(17)
C40 0.044(2) 0.033(2) 0.040(2) -0.0002(17) 0.0063(18) -0.0024(18)
C41 0.054(3) 0.037(2) 0.053(3) 0.0031(19) 0.006(2) -0.005(2)
C42 0.052(3) 0.039(2) 0.048(3) 0.016(2) 0.020(2) 0.010(2)
C43 0.0267(16) 0.0286(18) 0.0265(17) 0.0037(13) 0.0047(14) 0.0090(15)
C44 0.0287(19) 0.045(2) 0.044(2) -0.0006(16) 0.0013(17) 0.0024(19)
C45 0.031(2) 0.049(3) 0.058(3) 0.0065(18) 0.0133(19) 0.018(2)
C46 0.050(3) 0.042(3) 0.088(4) 0.004(2) -0.007(2) 0.029(3)
C47 0.034(2) 0.041(2) 0.060(3) -0.0051(17) -0.0096(19) 0.016(2)
C48 0.0277(17) 0.0299(18) 0.0298(19) -0.0016(14) 0.0070(14) 0.0032(15)
C49 0.054(3) 0.037(2) 0.089(4) -0.005(2) 0.010(3) 0.018(3)
C50 0.046(2) 0.041(2) 0.047(2) -0.0119(19) -0.003(2) 0.009(2)
C51 0.062(3) 0.042(3) 0.069(3) -0.025(2) 0.001(3) 0.003(2)
C52 0.093(4) 0.027(2) 0.056(3) -0.005(2) 0.017(3) -0.008(2)
C53 0.081(4) 0.044(3) 0.102(5) -0.035(3) 0.038(3) -0.030(3)
C54 0.052(3) 0.040(2) 0.084(4) -0.016(2) 0.021(3) -0.019(2)
C55 0.0300(17) 0.0268(17) 0.0256(17) -0.0001(14) -0.0048(14) 0.0009(15)
C56 0.040(2) 0.038(2) 0.055(3) -0.0015(17) 0.0041(19) -0.003(2)
C57 0.061(3) 0.038(2) 0.068(3) 0.012(2) 0.005(2) -0.013(2)
C58 0.0333(19) 0.035(2) 0.0295(19) 0.0026(15) 0.0012(16) 0.0011(16)
C59 0.0351(19) 0.034(2) 0.0290(19) 0.0027(15) -0.0034(16) 0.0021(16)
C60 0.0328(19) 0.035(2) 0.0280(19) 0.0018(15) -0.0019(15) 0.0006(16)
C61 0.0361(19) 0.041(2) 0.0315(19) -0.0022(16) -0.0052(16) 0.0026(17)
C62 0.044(2) 0.033(2) 0.0301(19) -0.0013(16) -0.0009(17) 0.0046(16)
C75 0.136(6) 0.066(4) 0.051(3) 0.028(4) -0.031(4) -0.029(3)
C76 0.121(5) 0.074(4) 0.040(3) 0.062(4) 0.005(3) 0.014(3)
C77 0.051(2) 0.034(2) 0.038(2) 0.0037(18) -0.0170(18) -0.0013(18)
C78 0.0332(18) 0.0336(19) 0.0300(19) 0.0074(16) -0.0032(15) 0.0065(16)
C79 0.059(3) 0.028(2) 0.043(2) 0.0058(18) -0.013(2) 0.0036(18)

loop_
_atom_type_symbol
_atom_type_description
_atom_type_scat_dispersion_real
_atom_type_scat_dispersion_imag
_atom_type_scat_source
C C 0.0033 0.0016
;
International Tables for Crystallography
(Vol. C, Tables 4.2.6.8 and 6.1.1.4)
;
H H 0.0000 0.0000
;
International Tables for Crystallography
(Vol. C, Table 6.1.1.4)
;
Eu Eu -0.1578 3.6682
;
International Tables for Crystallography
(Vol. C, Tables 4.2.6.8 and 6.1.1.4)
;
F F 0.0171 0.0103
;
International Tables for Crystallography
(Vol. C, Tables 4.2.6.8 and 6.1.1.4)
;
O O 0.0106 0.0060
;
International Tables for Crystallography
(Vol. C, Tables 4.2.6.8 and 6.1.1.4)
;
P P 0.1023 0.0942
;
International Tables for Crystallography
(Vol. C, Tables 4.2.6.8 and 6.1.1.4)
;

loop_
_geom_angle_atom_site_label_1
_geom_angle_atom_site_label_2
_geom_angle_atom_site_label_3
_geom_angle
_geom_angle_publ_flag
_geom_angle_site_symmetry_1
_geom_angle_site_symmetry_3
O4 Eu1 O6 76.77(8) yes . .
O4 Eu1 O7 75.03(8) yes . .
O4 Eu1 O8 118.98(8) yes . .
O4 Eu1 O9 138.31(8) yes . .
O4 Eu1 O10 142.61(8) yes . .
O4 Eu1 O11 78.80(8) yes . .
O4 Eu1 O12 76.10(8) yes . .
O6 Eu1 O7 109.06(8) yes . .
O6 Eu1 O8 70.20(9) yes . .
O6 Eu1 O9 138.84(8) yes . .
O6 Eu1 O10 80.22(8) yes . .
O6 Eu1 O11 148.02(8) yes . .
O6 Eu1 O12 83.51(8) yes . .
O7 Eu1 O8 69.73(9) yes . .
O7 Eu1 O9 72.50(8) yes . .
O7 Eu1 O10 141.10(8) yes . .
O7 Eu1 O11 83.89(9) yes . .
O7 Eu1 O12 144.61(8) yes . .
O8 Eu1 O9 72.41(8) yes . .
O8 Eu1 O10 79.08(8) yes . .
O8 Eu1 O11 140.94(9) yes . .
O8 Eu1 O12 143.96(9) yes . .
O9 Eu1 O10 76.40(8) yes . .
O9 Eu1 O11 72.44(8) yes . .
O9 Eu1 O12 119.83(8) yes . .
O10 Eu1 O11 108.40(8) yes . .
O10 Eu1 O12 72.34(8) yes . .
O11 Eu1 O12 70.76(8) yes . .
O10 P2 C43 110.03(15) yes . .
O10 P2 C48 111.18(14) yes . .
O10 P2 C59 114.44(16) yes . .
C43 P2 C48 111.39(16) yes . .
C43 P2 C59 105.07(16) yes . .
C48 P2 C59 104.51(17) yes . .
O4 P5 C21 112.15(15) yes . .
O4 P5 C32 112.36(16) yes . .
O4 P5 C55 109.83(14) yes . .
C21 P5 C32 106.03(16) yes . .
C21 P5 C55 109.98(15) yes . .
C32 P5 C55 106.27(16) yes . .
Eu1 O4 P5 149.91(14) yes . .
Eu1 O6 C31 136.6(3) yes . .
Eu1 O7 C13 131.7(2) yes . .
Eu1 O8 C29 136.3(3) yes . .
Eu1 O9 C15 132.0(2) yes . .
Eu1 O10 P2 142.75(15) yes . .
Eu1 O11 C24 136.2(2) yes . .
Eu1 O12 C26 135.4(2) yes . .
O7 C13 C14 128.5(3) yes . .
O7 C13 C16 112.6(3) yes . .
C14 C13 C16 118.9(3) yes . .
C13 C14 C15 121.9(3) yes . .
O9 C15 C14 128.5(3) yes . .
O9 C15 C17 115.0(3) yes . .
C14 C15 C17 116.5(4) yes . .
F63 C16 F64 108.5(4) yes . .
F63 C16 F65 105.9(4) yes . .
F63 C16 C13 110.8(4) yes . .
F64 C16 F65 105.8(4) yes . .
F64 C16 C13 111.1(4) yes . .
F65 C16 C13 114.3(4) yes . .
F66 C17 F67 107.1(5) yes . .
F66 C17 F68 108.0(6) yes . .
F66 C17 C15 118.0(5) yes . .
F67 C17 F68 96.9(5) yes . .
F67 C17 C15 111.5(5) yes . .
F68 C17 C15 113.2(4) yes . .
C19 C18 C23 122.0(4) yes . .
C18 C19 C20 119.9(4) yes . .
C19 C20 C21 118.4(3) yes . .
P5 C21 C20 122.0(3) yes . .
P5 C21 C22 117.5(3) yes . .
C20 C21 C22 120.5(3) yes . .
C21 C22 C23 120.3(3) yes . .
C18 C23 C22 118.9(4) yes . .
O11 C24 C25 127.2(3) yes . .
O11 C24 C27 114.0(3) yes . .
C25 C24 C27 118.8(3) yes . .
C24 C25 C26 121.9(3) yes . .
O12 C26 C25 127.7(3) yes . .
O12 C26 C28 114.3(3) yes . .
C25 C26 C28 118.0(3) yes . .
F37 C27 F38 108.8(3) yes . .
F37 C27 F39 104.8(3) yes . .
F37 C27 C24 113.2(3) yes . .
F38 C27 F39 107.2(3) yes . .
F38 C27 C24 111.9(3) yes . .
F39 C27 C24 110.5(3) yes . .
F34 C28 F35 106.9(3) yes . .
F34 C28 F36 105.7(4) yes . .
F34 C28 C26 111.2(3) yes . .
F35 C28 F36 106.7(4) yes . .
F35 C28 C26 114.0(4) yes . .
F36 C28 C26 111.9(3) yes . .
O8 C29 C30 127.2(4) yes . .
O8 C29 C76 112.7(4) yes . .
C30 C29 C76 120.1(4) yes . .
C29 C30 C31 120.8(4) yes . .
O6 C31 C30 128.3(4) yes . .
O6 C31 C75 115.4(4) yes . .
C30 C31 C75 116.3(4) yes . .
P5 C32 C33 174.6(3) yes . .
C32 C33 C78 179.0(4) yes . .
C41 C40 C43 118.4(3) yes . .
C40 C41 C42 121.5(4) yes . .
C41 C42 C45 119.6(4) yes . .
P2 C43 C40 118.6(3) yes . .
P2 C43 C44 120.4(3) yes . .
C40 C43 C44 121.0(3) yes . .
C43 C44 C45 119.4(3) yes . .
C42 C45 C44 120.0(4) yes . .
C47 C46 C49 119.1(4) yes . .
C46 C47 C48 119.6(4) yes . .
P2 C48 C47 116.4(3) yes . .
P2 C48 C50 122.7(3) yes . .
C47 C48 C50 120.8(3) yes . .
C46 C49 C51 121.4(4) yes . .
C48 C50 C51 119.5(4) yes . .
C49 C51 C50 119.5(4) yes . .
C53 C52 C57 120.3(4) yes . .
C52 C53 C54 119.9(4) yes . .
C53 C54 C55 120.5(4) yes . .
P5 C55 C54 122.0(3) yes . .
P5 C55 C56 118.6(3) yes . .
C54 C55 C56 119.3(3) yes . .
C55 C56 C57 120.1(4) yes . .
C52 C57 C56 119.9(4) yes . .
C59 C58 C60 177.4(4) yes . .
P2 C59 C58 176.5(3) yes . .
C58 C60 C61 120.2(3) yes . .
C58 C60 C62 120.2(3) yes . .
C61 C60 C62 119.5(3) yes . .
C60 C61 C62 119.6(3) yes . 3_565
C60 C62 C61 120.9(3) yes . 3_565
F72 C75 F73 108.8(6) yes . .
F72 C75 F74 100.9(7) yes . .
F72 C75 C31 117.1(6) yes . .
F73 C75 F74 103.8(7) yes . .
F73 C75 C31 113.7(6) yes . .
F74 C75 C31 110.9(5) yes . .
F69 C76 F70 113.5(6) yes . .
F69 C76 F71 93.2(5) yes . .
F69 C76 C29 106.7(4) yes . .
F70 C76 F71 112.9(6) yes . .
F70 C76 C29 117.1(6) yes . .
F71 C76 C29 110.8(4) yes . .
C78 C77 C79 120.6(4) yes . 3_666
C33 C78 C77 120.5(3) yes . .
C33 C78 C79 120.2(3) yes . .
C77 C78 C79 119.3(3) yes . .
C77 C79 C78 120.2(4) yes 3_666 .
C13 C14 H14 119.053 no . .
C15 C14 H14 119.047 no . .
C19 C18 H18 118.991 no . .
C23 C18 H18 118.983 no . .
C18 C19 H19 115.782 no . .
C20 C19 H19 123.863 no . .
C19 C20 H20 120.403 no . .
C21 C20 H20 121.146 no . .
C21 C22 H22 119.873 no . .
C23 C22 H22 119.875 no . .
C18 C23 H23 120.577 no . .
C22 C23 H23 120.572 no . .
C24 C25 H25 119.049 no . .
C26 C25 H25 119.039 no . .
C29 C30 H30 119.605 no . .
C31 C30 H30 119.603 no . .
C41 C40 H40 121.183 no . .
C43 C40 H40 120.436 no . .
C40 C41 H41 119.251 no . .
C42 C41 H41 119.253 no . .
C41 C42 H42 117.369 no . .
C45 C42 H42 122.932 no . .
C43 C44 H44 120.283 no . .
C45 C44 H44 120.301 no . .
C42 C45 H45 119.985 no . .
C44 C45 H45 119.982 no . .
C47 C46 H46 120.444 no . .
C49 C46 H46 120.453 no . .
C46 C47 H47 120.180 no . .
C48 C47 H47 120.180 no . .
C46 C49 H49 119.307 no . .
C51 C49 H49 119.310 no . .
C48 C50 H50 122.797 no . .
C51 C50 H50 117.573 no . .
C49 C51 H51 122.060 no . .
C50 C51 H51 118.404 no . .
C53 C52 H52 119.833 no . .
C57 C52 H52 119.841 no . .
C52 C53 H53 120.072 no . .
C54 C53 H53 120.063 no . .
C53 C54 H54 119.758 no . .
C55 C54 H54 119.758 no . .
C55 C56 H56 119.971 no . .
C57 C56 H56 119.974 no . .
C52 C57 H57 120.039 no . .
C56 C57 H57 120.032 no . .
C60 C61 H61 120.188 no . .
C62 C61 H61 120.182 no 3_565 .
C60 C62 H62 119.576 no . .
C61 C62 H62 119.573 no 3_565 .
C78 C77 H77 119.718 no . .
C79 C77 H77 119.729 no 3_666 .
C77 C79 H79 119.903 no 3_666 .
C78 C79 H79 119.912 no . .

loop_
_geom_bond_atom_site_label_1
_geom_bond_atom_site_label_2
_geom_bond_distance
_geom_bond_publ_flag
_geom_bond_site_symmetry_2
Eu1 O4 2.324(2) yes .
Eu1 O6 2.384(2) yes .
Eu1 O7 2.381(2) yes .
Eu1 O8 2.414(3) yes .
Eu1 O9 2.416(2) yes .
Eu1 O10 2.332(2) yes .
Eu1 O11 2.397(2) yes .
Eu1 O12 2.433(2) yes .
P2 O10 1.489(2) yes .
P2 C43 1.798(3) yes .
P2 C48 1.791(3) yes .
P2 C59 1.748(4) yes .
P5 O4 1.494(2) yes .
P5 C21 1.792(4) yes .
P5 C32 1.742(4) yes .
P5 C55 1.794(3) yes .
F34 C28 1.318(5) yes .
F35 C28 1.325(5) yes .
F36 C28 1.315(5) yes .
F37 C27 1.324(5) yes .
F38 C27 1.304(5) yes .
F39 C27 1.321(5) yes .
F63 C16 1.311(6) yes .
F64 C16 1.306(6) yes .
F65 C16 1.322(6) yes .
F66 C17 1.211(8) yes .
F67 C17 1.280(8) yes .
F68 C17 1.278(7) yes .
F69 C76 1.332(8) yes .
F70 C76 1.128(8) yes .
F71 C76 1.362(7) yes .
F72 C75 1.243(9) yes .
F73 C75 1.194(9) yes .
F74 C75 1.279(9) yes .
O6 C31 1.250(5) yes .
O7 C13 1.252(4) yes .
O8 C29 1.238(5) yes .
O9 C15 1.238(4) yes .
O11 C24 1.257(4) yes .
O12 C26 1.236(4) yes .
C13 C14 1.384(5) yes .
C13 C16 1.540(6) yes .
C14 C15 1.390(5) yes .
C15 C17 1.523(6) yes .
C18 C19 1.361(6) yes .
C18 C23 1.380(6) yes .
C19 C20 1.410(6) yes .
C20 C21 1.406(5) yes .
C21 C22 1.377(5) yes .
C22 C23 1.398(6) yes .
C24 C25 1.391(5) yes .
C24 C27 1.535(5) yes .
C25 C26 1.392(5) yes .
C26 C28 1.536(6) yes .
C29 C30 1.397(6) yes .
C29 C76 1.551(7) yes .
C30 C31 1.368(6) yes .
C31 C75 1.516(7) yes .
C32 C33 1.195(5) yes .
C33 C78 1.433(5) yes .
C40 C41 1.388(6) yes .
C40 C43 1.382(5) yes .
C41 C42 1.384(6) yes .
C42 C45 1.382(6) yes .
C43 C44 1.397(5) yes .
C44 C45 1.390(6) yes .
C46 C47 1.401(6) yes .
C46 C49 1.375(6) yes .
C47 C48 1.389(5) yes .
C48 C50 1.375(5) yes .
C49 C51 1.383(7) yes .
C50 C51 1.398(6) yes .
C52 C53 1.367(7) yes .
C52 C57 1.371(7) yes .
C53 C54 1.384(6) yes .
C54 C55 1.373(5) yes .
C55 C56 1.384(5) yes .
C56 C57 1.385(6) yes .
C58 C59 1.191(5) yes .
C58 C60 1.437(5) yes .
C60 C61 1.403(5) yes .
C60 C62 1.389(5) yes .
C61 C62 1.376(5) yes 3_565
C77 C78 1.401(5) yes .
C77 C79 1.382(5) yes 3_666
C78 C79 1.385(5) yes .
C14 H14 0.950 no .
C18 H18 0.950 no .
C19 H19 0.986 no .
C20 H20 0.889 no .
C22 H22 0.950 no .
C23 H23 0.950 no .
C25 H25 0.950 no .
C30 H30 0.950 no .
C40 H40 0.908 no .
C41 H41 0.950 no .
C42 H42 0.957 no .
C44 H44 0.950 no .
C45 H45 0.950 no .
C46 H46 0.950 no .
C47 H47 0.950 no .
C49 H49 0.950 no .
C50 H50 0.949 no .
C51 H51 1.043 no .
C52 H52 0.950 no .
C53 H53 0.950 no .
C54 H54 0.950 no .
C56 H56 0.950 no .
C57 H57 0.950 no .
C61 H61 0.950 no .
C62 H62 0.950 no .
C77 H77 0.950 no .
C79 H79 0.950 no .

loop_
_geom_contact_atom_site_label_1
_geom_contact_atom_site_label_2
_geom_contact_distance
_geom_contact_publ_flag
_geom_contact_site_symmetry_2
P2 O9 3.448(2) no .
P5 O7 3.509(3) no .
F34 O12 2.787(4) no .
F34 C25 3.425(5) no .
F34 C56 3.518(5) no .
F35 O12 3.484(4) no .
F35 C25 2.729(5) no .
F36 O12 2.777(4) no .
F36 C25 3.417(5) no .
F37 O11 3.491(4) no .
F37 C25 2.727(4) no .
F38 O11 2.772(4) no .
F38 C22 3.389(5) no .
F38 C23 3.522(5) no .
F38 C25 3.441(5) no .
F39 O11 2.795(4) no .
F39 C25 3.389(5) no .
F39 C61 3.277(5) no .
F63 O7 2.749(4) no .
F63 C14 3.419(5) no .
F64 F69 3.023(6) no .
F64 O7 2.773(4) no .
F64 C14 3.389(5) no .
F65 O7 3.486(4) no .
F65 C14 2.754(5) no .
F66 O9 3.362(6) no .
F66 C14 2.783(6) no .
F67 O9 2.972(6) no .
F67 C14 3.164(7) no .
F67 C46 3.597(7) no .
F67 C49 3.552(7) no .
F68 O9 2.587(5) no .
F68 C14 3.554(6) no .
F69 O8 2.755(5) no .
F69 C13 3.596(6) no .
F69 C30 3.357(6) no .
F70 O8 2.773(6) no .
F70 C30 3.352(6) no .
F70 C46 3.499(6) no .
F71 O8 3.474(5) no .
F71 C30 2.751(6) no .
F72 O6 3.398(5) no .
F72 C30 2.755(7) no .
F73 O6 2.910(7) no .
F73 C30 3.147(8) no .
F74 O6 2.611(7) no .
F74 C30 3.459(7) no .
O4 C22 3.025(5) no .
O4 C24 3.569(4) no .
O4 C26 3.511(4) no .
O4 C56 2.984(5) no .
O6 C29 2.867(5) no .
O7 C15 2.904(4) no .
O7 C22 3.513(5) no .
O8 C13 3.027(5) no .
O8 C14 3.249(5) no .
O8 C15 3.168(5) no .
O8 C31 2.852(5) no .
O9 C13 2.901(4) no .
O9 C59 3.432(4) no .
O10 C40 2.976(5) no .
O10 C47 3.013(5) no .
O11 C26 2.893(4) no .
O12 C24 2.889(4) no .
C18 C21 2.757(6) no .
C19 C22 2.777(5) no .
C20 C23 2.796(5) no .
C20 C32 3.201(5) no .
C20 C54 3.525(6) no .
C21 C54 3.339(5) no .
C32 C54 3.459(6) no .
C32 C77 3.549(5) no .
C32 C79 3.533(5) no .
C40 C45 2.793(5) no .
C41 C44 2.762(6) no .
C42 C43 2.768(6) no .
C44 C48 3.503(5) no .
C44 C59 3.244(5) no .
C46 C50 2.787(6) no .
C47 C51 2.776(6) no .
C48 C49 2.756(6) no .
C50 C59 3.100(6) no .
C52 C55 2.762(5) no .
C53 C56 2.753(6) no .
C54 C57 2.749(6) no .
C59 C61 3.557(5) no .
C59 C62 3.525(5) no .
C60 C60 2.782(5) no 3_565
C61 C61 2.786(5) no 3_565
C62 C62 2.768(5) no 3_565
C77 C77 2.764(6) no 3_666
C78 C78 2.790(5) no 3_666
C79 C79 2.780(6) no 3_666
F34 F37 3.091(4) no 4_565
F34 F38 3.518(4) no 4_565
F34 F39 3.353(4) no 4_565
F34 C27 3.577(5) no 4_565
F35 C44 3.422(5) no 2_555
F36 F37 3.415(5) no 4_565
F37 F34 3.091(4) no 4_564
F37 F36 3.415(5) no 4_564
F37 F73 3.588(7) no 4_564
F37 C40 3.518(5) no 4_564
F37 C41 3.574(5) no 4_564
F38 F34 3.518(4) no 4_564
F38 F74 3.168(8) no 4_564
F39 F34 3.353(4) no 4_564
F39 C46 3.264(5) no 4_554
F39 C49 3.297(5) no 4_554
F63 F71 3.156(5) no 4_554
F63 C18 3.293(5) no 3_665
F63 C19 3.569(6) no 3_665
F64 C54 3.389(5) no 2_645
F65 F71 3.016(5) no 4_554
F65 C52 3.590(5) no 1_545
F66 C30 3.482(6) no 4_554
F68 C45 3.419(6) no 2_545
F69 C52 3.339(6) no 1_545
F71 F63 3.156(5) no 4_555
F71 F65 3.016(5) no 4_555
F71 C13 3.474(5) no 4_555
F71 C14 3.325(5) no 4_555
F71 C16 3.364(6) no 4_555
F72 C53 3.549(8) no 4_565
F72 C54 3.357(7) no 4_565
F72 C55 3.394(6) no 4_565
F73 F37 3.588(7) no 4_565
F73 C25 3.288(7) no 4_565
F74 F38 3.168(8) no 4_565
F74 C22 3.015(7) no 4_565
F74 C23 3.224(8) no 4_565
C13 F71 3.474(5) no 4_554
C14 F71 3.325(5) no 4_554
C16 F71 3.364(6) no 4_554
C18 F63 3.293(5) no 3_665
C18 C18 3.447(6) no 3_665
C18 C19 3.540(6) no 3_665
C19 F63 3.569(6) no 3_665
C19 C18 3.540(6) no 3_665
C22 F74 3.015(7) no 4_564
C23 F74 3.224(8) no 4_564
C25 F73 3.288(7) no 4_564
C27 F34 3.577(5) no 4_564
C30 F66 3.482(6) no 4_555
C40 F37 3.518(5) no 4_565
C41 F37 3.574(5) no 4_565
C42 C44 3.495(6) no 3_566
C44 F35 3.422(5) no 2_545
C44 C42 3.495(6) no 3_566
C45 F68 3.419(6) no 2_555
C46 F39 3.264(5) no 4_555
C49 F39 3.297(5) no 4_555
C49 C60 3.472(6) no 2_545
C49 C61 3.541(6) no 2_545
C51 C60 3.538(6) no 2_545
C51 C61 3.555(6) no 2_545
C52 F65 3.590(5) no 1_565
C52 F69 3.339(6) no 1_565
C53 F72 3.549(8) no 4_564
C54 F64 3.389(5) no 2_655
C54 F72 3.357(7) no 4_564
C55 F72 3.394(6) no 4_564
C60 C49 3.472(6) no 2_555
C60 C51 3.538(6) no 2_555
C61 C49 3.541(6) no 2_555
C61 C51 3.555(6) no 2_555
P2 H40 2.8167 no .
P2 H44 2.8804 no .
P2 H47 2.7770 no .
P2 H50 2.9449 no .
P5 H20 2.9165 no .
P5 H22 2.7847 no .
P5 H54 2.8815 no .
P5 H56 2.8198 no .
F34 H25 3.5787 no .
F34 H56 2.8157 no .
F34 H57 3.1597 no .
F35 H25 2.3574 no .
F36 H25 3.5792 no .
F36 H40 3.5850 no .
F37 H25 2.3630 no .
F37 H61 3.1986 no .
F38 H22 2.6874 no .
F38 H23 2.9711 no .
F39 H25 3.5465 no .
F39 H61 3.0221 no .
F63 H14 3.5865 no .
F64 H14 3.5460 no .
F64 H77 2.8533 no .
F65 H14 2.3928 no .
F66 H14 2.5185 no .
F67 H14 3.1630 no .
F69 H30 3.5262 no .
F69 H77 3.2434 no .
F70 H30 3.5025 no .
F70 H46 2.9665 no .
F70 H47 3.1964 no .
F71 H30 2.4064 no .
F71 H77 3.5184 no .
F72 H30 2.4460 no .
F73 H30 3.2216 no .
O4 H22 2.6122 no .
O4 H56 2.5744 no .
O6 H30 3.1756 no .
O7 H14 3.1878 no .
O7 H22 3.2478 no .
O8 H30 3.1815 no .
O8 H47 3.0840 no .
O9 H14 3.1787 no .
O10 H40 2.5738 no .
O10 H47 2.6346 no .
O11 H22 2.8730 no .
O11 H25 3.1905 no .
O12 H25 3.1743 no .
O12 H40 3.4588 no .
O12 H56 3.1536 no .
C16 H14 2.6413 no .
C17 H14 2.5878 no .
C18 H20 3.1979 no .
C18 H22 3.2504 no .
C19 H23 3.2506 no .
C20 H18 3.2533 no .
C20 H22 3.2739 no .
C20 H54 2.8557 no .
C21 H19 3.3328 no .
C21 H23 3.2650 no .
C21 H54 3.0269 no .
C22 H18 3.2475 no .
C22 H20 3.2202 no .
C23 H19 3.2508 no .
C24 H22 3.1673 no .
C24 H61 3.2405 no .
C25 H61 3.0929 no .
C26 H56 3.3317 no .
C27 H22 3.4404 no .
C27 H25 2.6418 no .
C27 H61 3.3267 no .
C28 H25 2.6272 no .
C29 H47 3.2797 no .
C30 H77 3.5816 no .
C32 H20 2.8872 no .
C32 H54 3.3417 no .
C32 H77 3.5122 no .
C32 H79 3.4953 no .
C33 H20 3.5120 no .
C33 H77 2.6314 no .
C33 H79 2.6123 no .
C40 H42 3.2608 no .
C40 H44 3.2743 no .
C41 H45 3.2497 no .
C42 H40 3.2393 no .
C42 H44 3.2600 no .
C43 H41 3.2371 no .
C43 H45 3.2664 no .
C44 H40 3.2388 no .
C44 H42 3.2829 no .
C44 H50 3.5799 no .
C45 H41 3.2451 no .
C46 H51 3.3566 no .
C47 H49 3.2505 no .
C47 H50 3.2757 no .
C48 H44 3.3002 no .
C48 H46 3.2720 no .
C48 H51 3.3285 no .
C49 H47 3.2521 no .
C49 H50 3.2436 no .
C50 H44 3.2487 no .
C50 H47 3.2590 no .
C50 H49 3.2578 no .
C51 H46 3.2612 no .
C52 H54 3.2368 no .
C52 H56 3.2427 no .
C53 H57 3.2322 no .
C54 H20 3.3179 no .
C54 H52 3.2397 no .
C54 H56 3.2379 no .
C55 H20 3.5800 no .
C55 H53 3.2496 no .
C55 H57 3.2556 no .
C56 H52 3.2437 no .
C56 H54 3.2382 no .
C57 H53 3.2329 no .
C58 H44 3.5310 no .
C58 H50 3.1954 no .
C58 H61 2.6376 no .
C58 H62 2.6151 no .
C59 H44 2.9889 no .
C59 H50 2.7515 no .
C59 H61 3.5337 no .
C59 H62 3.4750 no .
C60 H61 3.2611 no 3_565
C60 H62 3.2602 no 3_565
C61 H62 3.2694 no .
C62 H61 3.2711 no .
C75 H30 2.5670 no .
C76 H30 2.6929 no .
C77 H30 3.5577 no .
C77 H79 3.2636 no .
C78 H77 3.2535 no 3_666
C78 H79 3.2729 no 3_666
C79 H77 3.2601 no .
H18 H19 2.2540 no .
H18 H23 2.3234 no .
H19 H20 2.4106 no .
H20 H54 2.5434 no .
H22 H23 2.3541 no .
H25 H61 2.9735 no .
H30 H77 3.5378 no .
H40 H41 2.3233 no .
H41 H42 2.2885 no .
H42 H45 2.3780 no .
H44 H45 2.3442 no .
H44 H50 2.8711 no .
H46 H47 2.3596 no .
H46 H49 2.3213 no .
H49 H51 2.4022 no .
H50 H51 2.3347 no .
H50 H62 3.3686 no .
H52 H53 2.3159 no .
H52 H57 2.3198 no .
H53 H54 2.3318 no .
H56 H57 2.3349 no .
H61 H62 2.3220 no 3_565
H77 H79 2.3265 no 3_666
F34 H49 3.5956 no 1_565
F35 H41 3.3111 no 4_564
F35 H44 2.6975 no 2_555
F35 H45 3.1103 no 2_555
F36 H44 3.5184 no 2_555
F36 H50 2.9982 no 2_555
F36 H62 3.2614 no 2_555
F37 H40 2.9702 no 4_564
F37 H41 3.0381 no 4_564
F38 H56 3.3804 no 4_564
F38 H57 3.2096 no 4_564
F39 H46 2.6291 no 4_554
F39 H49 2.6818 no 4_554
F63 H18 2.5155 no 3_665
F63 H19 3.0493 no 3_665
F64 H20 3.0922 no 2_645
F64 H52 3.5779 no 1_545
F64 H53 3.5260 no 2_645
F64 H54 2.6051 no 2_645
F65 H20 3.5944 no 2_645
F65 H30 3.4802 no 4_554
F65 H52 3.0025 no 1_545
F65 H53 3.4428 no 1_545
F65 H79 3.3471 no 2_645
F66 H30 3.2932 no 4_554
F66 H45 3.3497 no 2_545
F66 H47 3.2165 no 4_554
F67 H45 3.3070 no 2_545
F68 H42 3.4110 no 2_545
F68 H45 2.8445 no 2_545
F68 H46 3.4531 no 4_554
F69 H19 2.9496 no 2_645
F69 H20 3.5546 no 2_645
F69 H52 2.4902 no 1_545
F70 H52 3.5631 no 1_545
F70 H57 3.4140 no 1_545
F71 H14 3.0470 no 4_555
F71 H19 3.0278 no 2_645
F73 H25 3.0279 no 4_565
F74 H22 2.8584 no 4_565
F74 H23 3.2245 no 4_565
C17 H45 3.4724 no 2_545
C18 H18 3.2341 no 3_665
C18 H19 3.2614 no 3_665
C18 H79 2.9841 no 4_564
C19 H18 3.1397 no 3_665
C19 H79 2.8672 no 4_564
C20 H53 3.1875 no 2_645
C20 H79 3.4203 no 4_564
C23 H19 3.5154 no 3_665
C25 H41 3.3703 no 4_564
C32 H53 3.3569 no 2_645
C33 H53 3.0991 no 2_645
C40 H45 3.5175 no 3_566
C41 H25 3.3823 no 4_565
C41 H45 3.5965 no 3_566
C41 H61 3.2852 no 4_565
C41 H62 2.9255 no 2_555
C42 H62 3.0080 no 2_555
C43 H42 3.5451 no 3_566
C43 H51 3.4491 no 2_555
C44 H42 3.5099 no 3_566
C44 H51 2.9668 no 2_555
C45 H51 3.4576 no 2_555
C46 H42 3.3921 no 3_566
C47 H42 3.0968 no 3_566
C48 H42 3.1463 no 3_566
C50 H42 3.4536 no 3_566
C51 H61 3.5783 no 2_545
C52 H23 3.3656 no 4_565
C53 H20 3.3805 no 2_655
C54 H77 3.5521 no 2_655
C56 H23 3.2962 no 4_565
C57 H23 3.1073 no 4_565
C58 H49 3.5814 no 2_555
C58 H51 2.8410 no 2_555
C59 H51 3.0759 no 2_555
C60 H49 3.0007 no 2_555
C60 H49 3.5621 no 4_554
C60 H51 3.1548 no 2_555
C61 H41 3.1266 no 4_564
C61 H49 3.3674 no 2_555
C61 H49 3.2195 no 4_554
C61 H51 3.4397 no 2_555
C62 H41 3.2572 no 2_545
C62 H42 3.3587 no 2_545
C62 H49 2.9183 no 2_555
C76 H52 3.5328 no 1_545
C77 H53 3.5451 no 2_645
C77 H54 3.3873 no 2_645
C78 H53 3.3918 no 2_645
H14 F71 3.0470 no 4_554
H14 H30 2.9377 no 4_554
H14 H52 3.0889 no 1_545
H18 F63 2.5155 no 3_665
H18 C18 3.2341 no 3_665
H18 C19 3.1397 no 3_665
H18 H18 3.2927 no 3_665
H18 H19 3.0044 no 3_665
H18 H79 3.1585 no 4_564
H19 F63 3.0493 no 3_665
H19 F69 2.9496 no 2_655
H19 F71 3.0278 no 2_655
H19 C18 3.2614 no 3_665
H19 C23 3.5154 no 3_665
H19 H18 3.0044 no 3_665
H19 H23 3.4534 no 3_665
H19 H52 3.3843 no 2_645
H19 H79 3.0908 no 4_564
H20 F64 3.0922 no 2_655
H20 F65 3.5944 no 2_655
H20 F69 3.5546 no 2_655
H20 C53 3.3805 no 2_645
H20 H52 3.2273 no 2_645
H20 H53 2.6709 no 2_645
H20 H77 3.5698 no 2_655
H22 F74 2.8584 no 4_564
H23 F74 3.2245 no 4_564
H23 C52 3.3656 no 4_564
H23 C56 3.2962 no 4_564
H23 C57 3.1073 no 4_564
H23 H19 3.4534 no 3_665
H23 H57 3.3447 no 4_564
H25 F73 3.0279 no 4_564
H25 C41 3.3823 no 4_564
H25 H40 3.3055 no 4_564
H25 H41 2.5906 no 4_564
H30 F65 3.4802 no 4_555
H30 F66 3.2932 no 4_555
H30 H14 2.9377 no 4_555
H40 F37 2.9702 no 4_565
H40 H25 3.3055 no 4_565
H41 F35 3.3111 no 4_565
H41 F37 3.0381 no 4_565
H41 C25 3.3703 no 4_565
H41 C61 3.1266 no 4_565
H41 C62 3.2572 no 2_555
H41 H25 2.5906 no 4_565
H41 H61 2.4670 no 4_565
H41 H62 2.7308 no 2_555
H42 F68 3.4110 no 2_555
H42 C43 3.5451 no 3_566
H42 C44 3.5099 no 3_566
H42 C46 3.3921 no 3_566
H42 C47 3.0968 no 3_566
H42 C48 3.1463 no 3_566
H42 C50 3.4536 no 3_566
H42 C62 3.3587 no 2_555
H42 H47 3.4096 no 3_566
H42 H61 3.5197 no 4_565
H42 H62 2.8931 no 2_555
H44 F35 2.6975 no 2_545
H44 F36 3.5184 no 2_545
H44 H51 2.8476 no 2_555
H45 F35 3.1103 no 2_545
H45 F66 3.3497 no 2_555
H45 F67 3.3070 no 2_555
H45 F68 2.8445 no 2_555
H45 C17 3.4724 no 2_555
H45 C40 3.5175 no 3_566
H45 C41 3.5965 no 3_566
H46 F39 2.6291 no 4_555
H46 F68 3.4531 no 4_555
H47 F66 3.2165 no 4_555
H47 H42 3.4096 no 3_566
H49 F34 3.5956 no 1_545
H49 F39 2.6818 no 4_555
H49 C58 3.5814 no 2_545
H49 C60 3.0007 no 2_545
H49 C60 3.5621 no 4_555
H49 C61 3.3674 no 2_545
H49 C61 3.2195 no 4_555
H49 C62 2.9183 no 2_545
H49 H62 3.2324 no 2_545
H50 F36 2.9982 no 2_545
H51 C43 3.4491 no 2_545
H51 C44 2.9668 no 2_545
H51 C45 3.4576 no 2_545
H51 C58 2.8410 no 2_545
H51 C59 3.0759 no 2_545
H51 C60 3.1548 no 2_545
H51 C61 3.4397 no 2_545
H51 H44 2.8476 no 2_545
H51 H61 3.4070 no 2_545
H52 F64 3.5779 no 1_565
H52 F65 3.0025 no 1_565
H52 F69 2.4902 no 1_565
H52 F70 3.5631 no 1_565
H52 C76 3.5328 no 1_565
H52 H14 3.0889 no 1_565
H52 H19 3.3843 no 2_655
H52 H20 3.2273 no 2_655
H53 F64 3.5260 no 2_655
H53 F65 3.4428 no 1_565
H53 C20 3.1875 no 2_655
H53 C32 3.3569 no 2_655
H53 C33 3.0991 no 2_655
H53 C77 3.5451 no 2_655
H53 C78 3.3918 no 2_655
H53 H20 2.6709 no 2_655
H53 H77 3.3798 no 2_655
H54 F64 2.6051 no 2_655
H54 C77 3.3873 no 2_655
H54 H77 2.8729 no 2_655
H56 F38 3.3804 no 4_565
H57 F38 3.2096 no 4_565
H57 F70 3.4140 no 1_565
H57 H23 3.3447 no 4_565
H61 C41 3.2852 no 4_564
H61 C51 3.5783 no 2_555
H61 H41 2.4670 no 4_564
H61 H42 3.5197 no 4_564
H61 H51 3.4070 no 2_555
H62 F36 3.2614 no 2_545
H62 C41 2.9255 no 2_545
H62 C42 3.0080 no 2_545
H62 H41 2.7308 no 2_545
H62 H42 2.8931 no 2_545
H62 H49 3.2324 no 2_555
H77 C54 3.5521 no 2_645
H77 H20 3.5698 no 2_645
H77 H53 3.3798 no 2_645
H77 H54 2.8729 no 2_645
H79 F65 3.3471 no 2_655
H79 C18 2.9841 no 4_565
H79 C19 2.8672 no 4_565
H79 C20 3.4203 no 4_565
H79 H18 3.1585 no 4_565
H79 H19 3.0908 no 4_565

loop_
_geom_torsion_atom_site_label_1
_geom_torsion_atom_site_label_2
_geom_torsion_atom_site_label_3
_geom_torsion_atom_site_label_4
_geom_torsion
_geom_torsion_publ_flag
_geom_torsion_site_symmetry_1
_geom_torsion_site_symmetry_3
_geom_torsion_site_symmetry_4
O4 Eu1 O6 C31 -122.6(2) no . . .
O6 Eu1 O4 P5 72.0(3) no . . .
O4 Eu1 O7 C13 -176.8(2) no . . .
O7 Eu1 O4 P5 -42.2(3) no . . .
O4 Eu1 O8 C29 53.1(3) no . . .
O8 Eu1 O4 P5 13.9(3) no . . .
O4 Eu1 O9 C15 59.1(3) no . . .
O9 Eu1 O4 P5 -82.0(3) no . . .
O4 Eu1 O10 P2 119.4(2) no . . .
O10 Eu1 O4 P5 125.5(3) no . . .
O4 Eu1 O11 C24 -70.0(2) no . . .
O11 Eu1 O4 P5 -128.8(3) no . . .
O4 Eu1 O12 C26 73.6(2) no . . .
O12 Eu1 O4 P5 158.5(3) no . . .
O6 Eu1 O7 C13 113.3(2) no . . .
O7 Eu1 O6 C31 -53.8(2) no . . .
O6 Eu1 O8 C29 -8.3(2) no . . .
O8 Eu1 O6 C31 5.3(2) no . . .
O6 Eu1 O9 C15 -80.5(2) no . . .
O9 Eu1 O6 C31 31.2(3) no . . .
O6 Eu1 O10 P2 171.9(2) no . . .
O10 Eu1 O6 C31 87.1(2) no . . .
O6 Eu1 O11 C24 -29.2(3) no . . .
O11 Eu1 O6 C31 -163.70(17) no . . .
O6 Eu1 O12 C26 151.5(2) no . . .
O12 Eu1 O6 C31 160.2(2) no . . .
O7 Eu1 O8 C29 111.9(3) no . . .
O8 Eu1 O7 C13 53.9(2) no . . .
O7 Eu1 O9 C15 18.65(19) no . . .
O9 Eu1 O7 C13 -23.3(2) no . . .
O7 Eu1 O10 P2 -79.8(3) no . . .
O10 Eu1 O7 C13 15.1(3) no . . .
O7 Eu1 O11 C24 -145.9(2) no . . .
O11 Eu1 O7 C13 -96.8(2) no . . .
O7 Eu1 O12 C26 37.5(3) no . . .
O12 Eu1 O7 C13 -140.49(19) no . . .
O8 Eu1 O9 C15 -55.0(2) no . . .
O9 Eu1 O8 C29 -170.8(3) no . . .
O8 Eu1 O10 P2 -116.5(2) no . . .
O10 Eu1 O8 C29 -91.8(2) no . . .
O8 Eu1 O11 C24 167.33(18) no . . .
O11 Eu1 O8 C29 162.41(19) no . . .
O8 Eu1 O12 C26 -165.88(17) no . . .
O12 Eu1 O8 C29 -54.0(3) no . . .
O9 Eu1 O10 P2 -42.2(2) no . . .
O10 Eu1 O9 C15 -137.7(2) no . . .
O9 Eu1 O11 C24 140.6(2) no . . .
O11 Eu1 O9 C15 107.7(2) no . . .
O9 Eu1 O12 C26 -64.6(2) no . . .
O12 Eu1 O9 C15 162.22(18) no . . .
O10 Eu1 O11 C24 72.0(2) no . . .
O11 Eu1 O10 P2 23.8(2) no . . .
O10 Eu1 O12 C26 -126.7(2) no . . .
O12 Eu1 O10 P2 85.7(2) no . . .
O11 Eu1 O12 C26 -9.2(2) no . . .
O12 Eu1 O11 C24 9.0(2) no . . .
O10 P2 C43 C40 -4.4(3) no . . .
O10 P2 C43 C44 175.1(2) no . . .
C43 P2 O10 Eu1 -136.4(2) no . . .
O10 P2 C48 C47 26.8(3) no . . .
O10 P2 C48 C50 -152.8(2) no . . .
C48 P2 O10 Eu1 99.7(2) no . . .
C59 P2 O10 Eu1 -18.4(3) no . . .
C43 P2 C48 C47 -96.3(2) no . . .
C43 P2 C48 C50 84.1(3) no . . .
C48 P2 C43 C40 119.3(2) no . . .
C48 P2 C43 C44 -61.2(3) no . . .
C59 P2 C43 C40 -128.1(2) no . . .
C59 P2 C43 C44 51.4(3) no . . .
C59 P2 C48 C47 150.7(2) no . . .
C59 P2 C48 C50 -28.9(3) no . . .
O4 P5 C21 C20 -162.4(2) no . . .
O4 P5 C21 C22 18.9(3) no . . .
C21 P5 O4 Eu1 89.0(3) no . . .
C32 P5 O4 Eu1 -30.4(4) no . . .
O4 P5 C55 C54 -167.0(2) no . . .
O4 P5 C55 C56 12.8(3) no . . .
C55 P5 O4 Eu1 -148.4(3) no . . .
C32 P5 C21 C20 -39.4(3) no . . .
C32 P5 C21 C22 141.9(2) no . . .
C21 P5 C55 C54 -43.1(3) no . . .
C21 P5 C55 C56 136.7(2) no . . .
C55 P5 C21 C20 75.1(3) no . . .
C55 P5 C21 C22 -103.6(2) no . . .
C32 P5 C55 C54 71.3(3) no . . .
C32 P5 C55 C56 -109.0(2) no . . .
Eu1 O6 C31 C30 -1.4(6) no . . .
Eu1 O6 C31 C75 179.20(16) no . . .
Eu1 O7 C13 C14 20.8(5) no . . .
Eu1 O7 C13 C16 -158.23(17) no . . .
Eu1 O8 C29 C30 7.7(6) no . . .
Eu1 O8 C29 C76 -172.89(17) no . . .
Eu1 O9 C15 C14 -10.6(6) no . . .
Eu1 O9 C15 C17 169.99(15) no . . .
Eu1 O11 C24 C25 -7.5(5) no . . .
Eu1 O11 C24 C27 173.74(16) no . . .
Eu1 O12 C26 C25 7.9(5) no . . .
Eu1 O12 C26 C28 -174.84(15) no . . .
O7 C13 C14 C15 0.1(6) no . . .
O7 C13 C16 F63 -59.0(5) no . . .
O7 C13 C16 F64 61.7(5) no . . .
O7 C13 C16 F65 -178.6(3) no . . .
C14 C13 C16 F63 121.9(4) no . . .
C14 C13 C16 F64 -117.4(4) no . . .
C14 C13 C16 F65 2.3(6) no . . .
C16 C13 C14 C15 179.1(3) no . . .
C13 C14 C15 O9 -5.3(6) no . . .
C13 C14 C15 C17 174.1(3) no . . .
O9 C15 C17 F66 149.2(4) no . . .
O9 C15 C17 F67 -86.2(4) no . . .
O9 C15 C17 F68 21.8(6) no . . .
C14 C15 C17 F66 -30.2(6) no . . .
C14 C15 C17 F67 94.3(5) no . . .
C14 C15 C17 F68 -157.7(4) no . . .
C19 C18 C23 C22 0.9(6) no . . .
C23 C18 C19 C20 -1.0(6) no . . .
C18 C19 C20 C21 0.3(5) no . . .
C19 C20 C21 P5 -178.1(3) no . . .
C19 C20 C21 C22 0.5(5) no . . .
P5 C21 C22 C23 178.0(2) no . . .
C20 C21 C22 C23 -0.7(5) no . . .
C21 C22 C23 C18 0.0(6) no . . .
O11 C24 C25 C26 0.2(6) no . . .
O11 C24 C27 F37 179.4(3) no . . .
O11 C24 C27 F38 -57.1(4) no . . .
O11 C24 C27 F39 62.2(4) no . . .
C25 C24 C27 F37 0.5(5) no . . .
C25 C24 C27 F38 124.0(3) no . . .
C25 C24 C27 F39 -116.7(4) no . . .
C27 C24 C25 C26 178.9(3) no . . .
C24 C25 C26 O12 -0.5(6) no . . .
C24 C25 C26 C28 -177.7(3) no . . .
O12 C26 C28 F34 60.4(4) no . . .
O12 C26 C28 F35 -178.7(3) no . . .
O12 C26 C28 F36 -57.6(4) no . . .
C25 C26 C28 F34 -122.1(3) no . . .
C25 C26 C28 F35 -1.2(5) no . . .
C25 C26 C28 F36 120.0(4) no . . .
O8 C29 C30 C31 0.6(6) no . . .
O8 C29 C76 F69 66.6(5) no . . .
O8 C29 C76 F70 -61.7(6) no . . .
O8 C29 C76 F71 166.8(4) no . . .
C30 C29 C76 F69 -113.9(4) no . . .
C30 C29 C76 F70 117.7(5) no . . .
C30 C29 C76 F71 -13.7(6) no . . .
C76 C29 C30 C31 -178.8(4) no . . .
C29 C30 C31 O6 -3.7(7) no . . .
C29 C30 C31 C75 175.7(3) no . . .
O6 C31 C75 F72 -151.3(4) no . . .
O6 C31 C75 F73 80.3(6) no . . .
O6 C31 C75 F74 -36.3(7) no . . .
C30 C31 C75 F72 29.2(7) no . . .
C30 C31 C75 F73 -99.1(5) no . . .
C30 C31 C75 F74 144.3(5) no . . .
C41 C40 C43 P2 -179.8(3) no . . .
C41 C40 C43 C44 0.8(5) no . . .
C43 C40 C41 C42 -0.6(6) no . . .
C40 C41 C42 C45 0.0(6) no . . .
C41 C42 C45 C44 0.5(6) no . . .
P2 C43 C44 C45 -179.7(2) no . . .
C40 C43 C44 C45 -0.3(5) no . . .
C43 C44 C45 C42 -0.3(6) no . . .
C47 C46 C49 C51 -0.7(7) no . . .
C49 C46 C47 C48 -0.2(7) no . . .
C46 C47 C48 P2 -178.2(3) no . . .
C46 C47 C48 C50 1.4(6) no . . .
P2 C48 C50 C51 177.9(2) no . . .
C47 C48 C50 C51 -1.7(6) no . . .
C46 C49 C51 C50 0.4(7) no . . .
C48 C50 C51 C49 0.8(7) no . . .
C53 C52 C57 C56 -1.9(7) no . . .
C57 C52 C53 C54 1.7(8) no . . .
C52 C53 C54 C55 -0.3(8) no . . .
C53 C54 C55 P5 179.0(4) no . . .
C53 C54 C55 C56 -0.7(6) no . . .
P5 C55 C56 C57 -179.2(2) no . . .
C54 C55 C56 C57 0.5(6) no . . .
C55 C56 C57 C52 0.8(6) no . . .
C58 C60 C61 C62 -177.4(3) no . . 3_565
C58 C60 C62 C61 177.4(3) no . . 3_565
C61 C60 C62 C61 0.3(5) no . . 3_565
C62 C60 C61 C62 -0.3(5) no . . 3_565
C60 C61 C62 C60 0.3(5) no . 3_565 3_565
C78 C77 C79 C78 0.9(6) no . 3_666 3_666
C79 C77 C78 C33 -178.7(3) no 3_666 . .
C79 C77 C78 C79 -0.9(5) no 3_666 . .
C33 C78 C79 C77 178.7(3) no . . 3_666
C77 C78 C79 C77 0.9(5) no . . 3_666
